data_8104734
loop_
_publ_author_name
'Geng, Yi-Ding'
'Gong, Yi-Xia'
'Zhou, Shu-Jing'
'Wang, Gui-Yan'

_publ_section_title
;
 The crystal structure of
 2-[(R)-1-(naphthalen-1-yl)ethyl]-2,3,7,7a-tetrahydro-3a,6-epoxyisoindol-1(6H)-one,
 C19H20NO2
;
_journal_issue 4
_journal_name_full 'Zeitschrift f\"ur Kristallographie - New Crystal Structures'
_journal_page_first 857
_journal_page_last 859
_journal_paper_doi 10.1515/ncrs-2021-0131
_journal_volume 236
_journal_year 2021
_chemical_formula_sum 'C20 H19 N O2'
_chemical_formula_weight 305.36
_space_group_crystal_system monoclinic
_space_group_IT_number 4
_space_group_name_Hall 'P 2yb'
_space_group_name_H-M_alt 'P 1 21 1'
_atom_sites_solution_hydrogens geom
_cell_angle_alpha 90
_cell_angle_beta 97.7400(10)
_cell_angle_gamma 90
_cell_formula_units_Z 2
_cell_length_a 6.6936(4)
_cell_length_b 8.8892(6)
_cell_length_c 13.2577(8)
_cell_measurement_reflns_used 3734
_cell_measurement_temperature 296(2)
_cell_measurement_theta_max 29.09
_cell_measurement_theta_min 1.55
_cell_volume 781.66(8)
_computing_structure_refinement 'SHELXL-2014/7 (Sheldrick, 2014)'
_diffrn_ambient_temperature 296(2)
_diffrn_measured_fraction_theta_full 0.989
_diffrn_measured_fraction_theta_max 0.963
_diffrn_measurement_device_type 'CCD area detector'
_diffrn_measurement_method 'phi and omega scans'
_diffrn_radiation_type MoK\a
_diffrn_radiation_wavelength 0.71073
_diffrn_reflns_av_R_equivalents 0.0163
_diffrn_reflns_av_unetI/netI 0.0268
_diffrn_reflns_Laue_measured_fraction_full 0.989
_diffrn_reflns_Laue_measured_fraction_max 0.963
_diffrn_reflns_limit_h_max 8
_diffrn_reflns_limit_h_min -8
_diffrn_reflns_limit_k_max 10
_diffrn_reflns_limit_k_min -12
_diffrn_reflns_limit_l_max 18
_diffrn_reflns_limit_l_min -14
_diffrn_reflns_number 6683
_diffrn_reflns_point_group_measured_fraction_full 0.928
_diffrn_reflns_point_group_measured_fraction_max 0.887
_diffrn_reflns_theta_full 25.242
_diffrn_reflns_theta_max 29.092
_diffrn_reflns_theta_min 5.188
_exptl_absorpt_coefficient_mu 0.084
_exptl_crystal_colour colorless
_exptl_crystal_density_diffrn 1.297
_exptl_crystal_description blocked
_exptl_crystal_F_000 324
_exptl_crystal_size_max 0.24
_exptl_crystal_size_mid 0.22
_exptl_crystal_size_min 0.20
_refine_diff_density_max 0.192
_refine_diff_density_min -0.131
_refine_diff_density_rms 0.027
_refine_ls_abs_structure_details
;
 Flack x determined using 1158 quotients [(I+)-(I-)]/[(I+)+(I-)]
 (Parsons, Flack and Wagner, Acta Cryst. B69 (2013) 249-259).
;
_refine_ls_abs_structure_Flack 0.1(5)
_refine_ls_extinction_coef .
_refine_ls_extinction_method none
_refine_ls_goodness_of_fit_ref 1.070
_refine_ls_hydrogen_treatment constr
_refine_ls_matrix_type full
_refine_ls_number_parameters 209
_refine_ls_number_reflns 3711
_refine_ls_number_restraints 1
_refine_ls_restrained_S_all 1.070
_refine_ls_R_factor_all 0.0473
_refine_ls_R_factor_gt 0.0387
_refine_ls_shift/su_max 0.000
_refine_ls_shift/su_mean 0.000
_refine_ls_structure_factor_coef Fsqd
_refine_ls_weighting_details 'w=1/[\s^2^(Fo^2^)+(0.0100P)^2^+0.1400P] where P=(Fo^2^+2Fc^2^)/3'
_refine_ls_weighting_scheme calc
_refine_ls_wR_factor_gt 0.0707
_refine_ls_wR_factor_ref 0.0741
_reflns_Friedel_coverage 0.734
_reflns_Friedel_fraction_full 0.857
_reflns_Friedel_fraction_max 0.800
_reflns_number_gt 3176
_reflns_number_total 3711
_reflns_threshold_expression 'I > 2\s(I)'
_cod_data_source_file suppl_j_ncrs-2021-0131_suppl.cif
_cod_data_source_block d2
_cod_original_sg_symbol_H-M 'P 21'
_cod_database_code 8104734
_shelx_space_group_comment
;
The symmetry employed for this shelxl refinement is uniquely defined
by the following loop, which should always be used as a source of
symmetry information in preference to the above space-group names.
They are only intended as comments.
;

loop_
_space_group_symop_operation_xyz
'x, y, z'
'-x, y+1/2, -z'

loop_
_atom_site_label
_atom_site_type_symbol
_atom_site_fract_x
_atom_site_fract_y
_atom_site_fract_z
_atom_site_U_iso_or_equiv
_atom_site_adp_type
_atom_site_occupancy
_atom_site_site_symmetry_order
_atom_site_calc_flag
_atom_site_refinement_flags_posn
_atom_site_refinement_flags_adp
_atom_site_refinement_flags_occupancy
_atom_site_disorder_assembly
_atom_site_disorder_group
O1 O 0.6704(2) 0.18875(18) 0.47805(11) 0.0523(4) Uani 1 1 d . . . . .
N1 N 0.5458(2) 0.3737(2) 0.29279(11) 0.0426(4) Uani 1 1 d . . . . .
C1 C 0.7767(4) 0.1156(3) 0.20764(17) 0.0544(6) Uani 1 1 d . . . . .
H1 H 0.8179 0.2115 0.2295 0.065 Uiso 1 1 calc R U . . .
O2 O 0.8550(2) 0.4824(2) 0.28875(11) 0.0579(4) Uani 1 1 d . . . . .
C2 C 0.9094(4) -0.0013(4) 0.2240(2) 0.0662(7) Uani 1 1 d . . . . .
H2 H 1.0392 0.0164 0.2566 0.079 Uiso 1 1 calc R U . . .
C3 C 0.8540(5) -0.1458(4) 0.1929(2) 0.0765(8) Uani 1 1 d . . . . .
H3 H 0.9441 -0.2251 0.2071 0.092 Uiso 1 1 calc R U . . .
C4 C 0.6689(5) -0.1713(3) 0.1418(2) 0.0723(8) Uani 1 1 d . . . . .
H4 H 0.6340 -0.2682 0.1195 0.087 Uiso 1 1 calc R U . . .
C5 C 0.5254(4) -0.0527(3) 0.12113(17) 0.0575(6) Uani 1 1 d . . . . .
C6 C 0.5772(3) 0.0941(3) 0.15800(15) 0.0476(5) Uani 1 1 d . . . . .
C7 C 0.4307(3) 0.2130(3) 0.14280(14) 0.0475(5) Uani 1 1 d . . . . .
C8 C 0.2458(4) 0.1817(4) 0.08900(17) 0.0623(7) Uani 1 1 d . . . . .
H8 H 0.1490 0.2572 0.0787 0.075 Uiso 1 1 calc R U . . .
C9 C 0.1997(5) 0.0349(4) 0.0486(2) 0.0739(9) Uani 1 1 d . . . . .
H9 H 0.0751 0.0168 0.0103 0.089 Uiso 1 1 calc R U . . .
C10 C 0.3350(5) -0.0776(4) 0.06551(19) 0.0719(8) Uani 1 1 d . . . . .
H10 H 0.3016 -0.1730 0.0399 0.086 Uiso 1 1 calc R U . . .
C11 C 0.4832(3) 0.3711(3) 0.18208(14) 0.0452(5) Uani 1 1 d . . . . .
H11 H 0.6001 0.4036 0.1504 0.054 Uiso 1 1 calc R U . . .
C12 C 0.3188(4) 0.4885(3) 0.15422(19) 0.0634(7) Uani 1 1 d . . . . .
H12A H 0.2903 0.4965 0.0815 0.095 Uiso 1 1 calc R U . . .
H12B H 0.3637 0.5841 0.1823 0.095 Uiso 1 1 calc R U . . .
H12C H 0.1988 0.4587 0.1813 0.095 Uiso 1 1 calc R U . . .
C13 C 0.4139(3) 0.3236(3) 0.36625(15) 0.0487(5) Uani 1 1 d . . . . .
H13A H 0.3621 0.2232 0.3503 0.058 Uiso 1 1 calc R U . . .
H13B H 0.3017 0.3921 0.3683 0.058 Uiso 1 1 calc R U . . .
C14 C 0.5546(3) 0.3257(2) 0.46491(15) 0.0408(4) Uani 1 1 d . . . . .
C15 C 0.5007(3) 0.3496(3) 0.57106(15) 0.0483(5) Uani 1 1 d . . . . .
H15 H 0.3826 0.3908 0.5889 0.058 Uiso 1 1 calc R U . . .
C16 C 0.6571(4) 0.2995(3) 0.63246(17) 0.0539(6) Uani 1 1 d . . . . .
H16 H 0.6732 0.3004 0.7032 0.065 Uiso 1 1 calc R U . . .
C17 C 0.8057(4) 0.2403(3) 0.56569(18) 0.0555(6) Uani 1 1 d . . . . .
H17 H 0.8995 0.1641 0.5976 0.067 Uiso 1 1 calc R U . . .
C18 C 0.9061(3) 0.3745(3) 0.51712(16) 0.0557(6) Uani 1 1 d . . . . .
H18A H 0.9639 0.4461 0.5681 0.067 Uiso 1 1 calc R U . . .
H18B H 1.0092 0.3410 0.4773 0.067 Uiso 1 1 calc R U . . .
C19 C 0.7226(3) 0.4403(3) 0.44932(14) 0.0411(5) Uani 1 1 d . . . . .
H19 H 0.6897 0.5410 0.4723 0.049 Uiso 1 1 calc R U . . .
C20 C 0.7215(3) 0.4364(3) 0.33558(15) 0.0420(4) Uani 1 1 d . . . . .

loop_
_atom_site_aniso_label
_atom_site_aniso_U_11
_atom_site_aniso_U_22
_atom_site_aniso_U_33
_atom_site_aniso_U_23
_atom_site_aniso_U_13
_atom_site_aniso_U_12
O1 0.0636(9) 0.0392(9) 0.0539(9) -0.0021(7) 0.0075(7) 0.0033(7)
N1 0.0402(8) 0.0505(11) 0.0375(8) 0.0006(8) 0.0065(6) -0.0073(8)
C1 0.0595(14) 0.0568(16) 0.0478(12) -0.0025(11) 0.0111(10) 0.0007(12)
O2 0.0549(9) 0.0697(12) 0.0514(9) -0.0003(8) 0.0155(7) -0.0226(8)
C2 0.0706(17) 0.070(2) 0.0599(15) 0.0017(14) 0.0167(12) 0.0087(15)
C3 0.089(2) 0.067(2) 0.0783(18) 0.0071(16) 0.0259(16) 0.0132(18)
C4 0.110(2) 0.0466(17) 0.0692(17) -0.0058(13) 0.0433(16) -0.0088(16)
C5 0.0763(16) 0.0584(17) 0.0416(11) -0.0050(11) 0.0224(10) -0.0159(13)
C6 0.0612(13) 0.0516(14) 0.0324(10) 0.0000(9) 0.0150(9) -0.0079(11)
C7 0.0527(12) 0.0586(16) 0.0310(9) 0.0021(9) 0.0052(8) -0.0103(11)
C8 0.0586(14) 0.077(2) 0.0485(13) 0.0011(13) -0.0021(11) -0.0127(14)
C9 0.0725(18) 0.094(3) 0.0518(15) -0.0076(15) -0.0033(13) -0.0356(18)
C10 0.098(2) 0.068(2) 0.0525(14) -0.0133(13) 0.0227(14) -0.0279(17)
C11 0.0473(11) 0.0507(14) 0.0377(10) 0.0059(9) 0.0061(8) -0.0052(10)
C12 0.0680(16) 0.0654(18) 0.0544(14) 0.0092(13) 0.0001(11) 0.0085(14)
C13 0.0401(11) 0.0619(16) 0.0446(11) 0.0033(10) 0.0078(8) -0.0109(10)
C14 0.0394(10) 0.0402(12) 0.0432(10) 0.0017(8) 0.0072(8) -0.0019(9)
C15 0.0470(11) 0.0545(16) 0.0457(11) 0.0029(10) 0.0144(9) -0.0041(11)
C16 0.0625(14) 0.0583(16) 0.0416(11) 0.0069(10) 0.0093(10) -0.0063(12)
C17 0.0537(13) 0.0578(17) 0.0530(13) 0.0060(11) -0.0002(10) 0.0121(11)
C18 0.0411(11) 0.0795(19) 0.0464(11) -0.0015(12) 0.0052(9) -0.0056(12)
C19 0.0418(10) 0.0407(12) 0.0415(10) -0.0027(9) 0.0077(8) -0.0053(9)
C20 0.0432(10) 0.0385(12) 0.0445(10) 0.0007(9) 0.0074(8) -0.0044(9)

loop_
_atom_type_symbol
_atom_type_description
_atom_type_scat_dispersion_real
_atom_type_scat_dispersion_imag
_atom_type_scat_source
C C 0.0033 0.0016 'International Tables Vol C Tables 4.2.6.8 and 6.1.1.4'
H H 0.0000 0.0000 'International Tables Vol C Tables 4.2.6.8 and 6.1.1.4'
N N 0.0061 0.0033 'International Tables Vol C Tables 4.2.6.8 and 6.1.1.4'
O O 0.0106 0.0060 'International Tables Vol C Tables 4.2.6.8 and 6.1.1.4'

loop_
_geom_angle_atom_site_label_1
_geom_angle_atom_site_label_2
_geom_angle_atom_site_label_3
_geom_angle
_geom_angle_site_symmetry_1
_geom_angle_site_symmetry_3
C14 O1 C17 95.59(16) . .
C20 N1 C13 114.37(15) . .
C20 N1 C11 122.58(16) . .
C13 N1 C11 122.74(15) . .
C2 C1 C6 121.5(2) . .
C1 C2 C3 121.1(3) . .
C4 C3 C2 119.8(3) . .
C3 C4 C5 121.4(3) . .
C10 C5 C6 119.2(3) . .
C10 C5 C4 121.7(3) . .
C6 C5 C4 119.1(2) . .
C1 C6 C5 117.0(2) . .
C1 C6 C7 123.2(2) . .
C5 C6 C7 119.8(2) . .
C8 C7 C6 118.4(2) . .
C8 C7 C11 121.0(2) . .
C6 C7 C11 120.56(18) . .
C7 C8 C9 121.0(3) . .
C10 C9 C8 120.6(2) . .
C9 C10 C5 120.9(3) . .
N1 C11 C7 112.14(18) . .
N1 C11 C12 109.26(19) . .
C7 C11 C12 114.98(18) . .
N1 C13 C14 102.14(15) . .
O1 C14 C13 110.95(17) . .
O1 C14 C15 101.41(16) . .
C13 C14 C15 127.55(17) . .
O1 C14 C19 100.57(15) . .
C13 C14 C19 105.82(16) . .
C15 C14 C19 107.43(17) . .
C16 C15 C14 104.97(19) . .
C15 C16 C17 106.69(19) . .
O1 C17 C16 100.96(18) . .
O1 C17 C18 99.76(17) . .
C16 C17 C18 109.3(2) . .
C19 C18 C17 100.30(17) . .
C20 C19 C18 118.18(17) . .
C20 C19 C14 102.25(16) . .
C18 C19 C14 102.04(17) . .
O2 C20 N1 125.20(18) . .
O2 C20 C19 126.42(18) . .
N1 C20 C19 108.38(16) . .

loop_
_geom_bond_atom_site_label_1
_geom_bond_atom_site_label_2
_geom_bond_distance
_geom_bond_site_symmetry_2
O1 C14 1.441(3) .
O1 C17 1.448(3) .
N1 C20 1.355(2) .
N1 C13 1.469(2) .
N1 C11 1.471(2) .
C1 C2 1.365(4) .
C1 C6 1.420(3) .
O2 C20 1.225(2) .
C2 C3 1.385(4) .
C3 C4 1.349(4) .
C4 C5 1.427(4) .
C5 C10 1.401(4) .
C5 C6 1.421(3) .
C6 C7 1.437(3) .
C7 C8 1.371(3) .
C7 C11 1.524(3) .
C8 C9 1.428(4) .
C9 C10 1.348(4) .
C11 C12 1.525(3) .
C13 C14 1.506(3) .
C14 C15 1.514(3) .
C14 C19 1.551(3) .
C15 C16 1.314(3) .
C16 C17 1.512(3) .
C17 C18 1.551(3) .
C18 C19 1.537(3) .
C19 C20 1.507(3) .
